data_9010416
loop_
_publ_author_name
'Ventruti, G.'
'Zema, M.'
'Scordari, F.'
'Pedrazzi, G.'

_publ_section_title
;
 Thermal behavior of a Ti-rich phlogopite from Mt. Vulture (Potenza, Italy):
 An in situ X-ray single-crystal diffraction study
 Sample: T = 200 K
;
_journal_name_full 'American Mineralogist'
_journal_page_first 632
_journal_page_last 643
_journal_paper_doi 10.2138/am.2008.2700
_journal_volume 93
_journal_year 2008
_chemical_compound_source 'trioctahedral mica, Cava St. Antonia, Mt. Vulture, Potenza, Italy'
_chemical_formula_sum 'Al1.227 Fe0.799 H1.189 K Mg2.201 O12 Si2.699'
_chemical_name_mineral Phlogopite
_space_group_IT_number 12
_symmetry_space_group_name_Hall '-C 2y'
_symmetry_space_group_name_H-M 'C 1 2/m 1'
_cell_angle_alpha 90
_cell_angle_beta 100.031
_cell_angle_gamma 90
_cell_length_a 5.3310
_cell_length_b 9.2298
_cell_length_c 10.2217
_cell_formula_units_Z 2
_cell_volume 495.261
_database_code_amcsd 0004548
_diffrn_ambient_temperature 200
_exptl_crystal_density_diffrn 2.946
_cod_original_formula_sum 'K (Mg2.201 Fe.799) Si2.699 Al1.227 O12 H1.189'
_cod_database_code 9010416

loop_
_space_group_symop_operation_xyz
x,y,z
1/2+x,1/2+y,z
x,-y,z
1/2+x,1/2-y,z
-x,y,-z
1/2-x,1/2+y,-z
-x,-y,-z
1/2-x,1/2-y,-z

loop_
_atom_site_aniso_label
_atom_site_aniso_U_11
_atom_site_aniso_U_22
_atom_site_aniso_U_33
_atom_site_aniso_U_12
_atom_site_aniso_U_13
_atom_site_aniso_U_23
K 0.02320 0.02350 0.02450 0.00000 0.00481 0.00000
MgM1 0.00670 0.00630 0.01120 0.00000 0.00320 0.00000
FeM1 0.00670 0.00630 0.01120 0.00000 0.00320 0.00000
MgM2 0.00550 0.01080 0.00970 0.00000 0.00113 0.00000
FeM2 0.00550 0.01080 0.00970 0.00000 0.00113 0.00000
Si 0.00691 0.00740 0.00920 0.00007 0.00165 0.00014
Al 0.00691 0.00740 0.00920 0.00007 0.00165 0.00014
O1 0.01480 0.02040 0.01290 -0.00460 0.00370 -0.00260
O2 0.02170 0.01240 0.01300 0.00000 -0.00010 0.00000
O3 0.00930 0.00970 0.00970 0.00030 0.00150 0.00020
O4 0.00940 0.01130 0.00910 0.00000 0.00170 0.00000

loop_
_atom_site_label
_atom_site_fract_x
_atom_site_fract_y
_atom_site_fract_z
_atom_site_occupancy
_atom_site_U_iso_or_equiv
K 0.00000 0.50000 0.00000 1.02790 0.02370
MgM1 0.00000 0.00000 0.50000 0.73650 0.00800
FeM1 0.00000 0.00000 0.50000 0.26350 0.00800
MgM2 0.00000 0.33520 0.50000 0.73220 0.00880
FeM2 0.00000 0.33520 0.50000 0.26780 0.00880
Si 0.07508 0.16685 0.22553 0.67480 0.00780
Al 0.07508 0.16685 0.22553 0.30670 0.00780
O1 0.33154 0.22433 0.16831 1.00000 0.01580
O2 0.00460 0.00000 0.16928 1.00000 0.01600
O3 0.13087 0.16746 0.39151 1.00000 0.00950
O4 0.13181 0.50000 0.39884 1.00000 0.00990
H 0.10700 0.50000 0.32700 0.59460 0.00990

loop_
_cod_related_entry_id
_cod_related_entry_database
_cod_related_entry_code
1 AMCSD 0004548
